data_4127374
loop_
_publ_author_name
'McKay, Alasdair I.'
'Bukvic, Alexander J.'
'Tegner, Bengt E.'
'Burnage, Arron L.'
'Mart\?i Nez-Mart\?i Nez, Antonio J'
'Rees, Nicholas H.'
'Macgregor, Stuart A.'
'Weller, Andrew S.'

_publ_section_title
;
 Room Temperature Acceptorless Alkane Dehydrogenation from Molecular
 \s-Alkane Complexes.
;
_journal_issue 29
_journal_name_full 'Journal of the American Chemical Society'
_journal_page_first 11700
_journal_page_last 11712
_journal_paper_doi 10.1021/jacs.9b05577
_journal_volume 141
_journal_year 2019
_chemical_formula_moiety 'C30 H56 P2 Rh, C32 H12 B F24'
_chemical_formula_sum 'C62 H68 B F24 P2 Rh'
_chemical_formula_weight 1444.82
_space_group_crystal_system triclinic
_space_group_IT_number 2
_space_group_name_Hall '-P 1'
_space_group_name_H-M_alt 'P -1'
_symmetry_space_group_name_Hall '-P 1'
_symmetry_space_group_name_H-M 'P -1'
_atom_sites_solution_hydrogens geom
_atom_sites_solution_primary dual
_audit_creation_date 2019-01-14
_audit_creation_method
;
Olex2 1.2
(compiled 2018.05.29 svn.r3508 for OlexSys, GUI svn.r5506)
;
_cell_angle_alpha 92.028(6)
_cell_angle_beta 90.685(7)
_cell_angle_gamma 96.2300(10)
_cell_formula_units_Z 2
_cell_length_a 12.7582(16)
_cell_length_b 12.9595(15)
_cell_length_c 19.8097(8)
_cell_measurement_reflns_used 3254
_cell_measurement_temperature 150.01(11)
_cell_measurement_theta_max 74.0390
_cell_measurement_theta_min 3.4400
_cell_volume 3253.5(6)
_computing_cell_refinement 'CrysAlisPro 1.171.39.46 (Rigaku OD, 2018)'
_computing_data_collection 'CrysAlisPro 1.171.39.46 (Rigaku OD, 2018)'
_computing_data_reduction 'CrysAlisPro 1.171.39.46 (Rigaku OD, 2018)'
_computing_molecular_graphics 'Olex2 (Dolomanov et al., 2009)'
_computing_publication_material 'Olex2 (Dolomanov et al., 2009)'
_computing_structure_refinement 'ShelXL (Sheldrick, 2015)'
_computing_structure_solution 'ShelXT (Sheldrick, 2015)'
_diffrn_ambient_environment N~2~
_diffrn_ambient_temperature 150.01(11)
_diffrn_detector 'CCD plate'
_diffrn_detector_area_resol_mean 10.4102
_diffrn_detector_type Atlas
_diffrn_measured_fraction_theta_full 0.857
_diffrn_measured_fraction_theta_max 0.857
_diffrn_measurement_details
;
List of Runs (angles in degrees, time in seconds):

  # Type    Start    End  Width  t~exp~   \w     \q     \k     \f   Frames
--------------------------------------------------------------------------
  1  \w      2.00  28.00   1.00    3.00    --  -42.16  57.00-180.00   26
  2  \w    -69.00 -16.00   1.00    3.00    --  -42.16  57.00-180.00   53
  3  \w    -77.00  31.00   1.00    3.00    --  -42.16  19.00 120.00  108
  4  \w     63.00 129.00   1.00    3.00    --   42.16 178.00 -30.00   66
  5  \w     63.00  91.00   1.00    3.00    --   42.16 178.00  60.00   28
  6  \w     58.00 109.00   1.00   15.00    --  111.00-125.00 -30.00   51
  7  \w     52.00  90.00   1.00   15.00    --  111.00 -30.00 -90.00   38
  8  \w     43.00  98.00   1.00   15.00    --  111.00 -45.00 -30.00   55
  9  \w     63.00 121.00   1.00   15.00    --  111.00-125.00-150.00   58
 10  \w     90.00 167.00   1.00   15.00    --  111.00  45.00  90.00   77
 11  \w     39.00  93.00   1.00   15.00    --  111.00 -95.00 120.00   54
 12  \w     50.00  75.00   1.00   15.00    --  111.00 -30.00 -60.00   25
 13  \w     36.00  86.00   1.00   15.00    --  111.00 -30.00-180.00   50
 14  \w     94.00 169.00   1.00   15.00    --  111.00 125.00  90.00   75
;
_diffrn_measurement_device 'four-circle diffractometer'
_diffrn_measurement_device_type 'SuperNova, Dual, Cu at home/near, Atlas'
_diffrn_measurement_method '\w scans'
_diffrn_orient_matrix_type 'CrysAlisPro convention (1999,Acta A55,543-557)'
_diffrn_orient_matrix_UB_11 0.0814261000
_diffrn_orient_matrix_UB_12 0.0966165000
_diffrn_orient_matrix_UB_13 -0.0026388000
_diffrn_orient_matrix_UB_21 -0.0893349000
_diffrn_orient_matrix_UB_22 0.0705756000
_diffrn_orient_matrix_UB_23 0.0064422000
_diffrn_orient_matrix_UB_31 0.0121366000
_diffrn_orient_matrix_UB_32 0.0018586000
_diffrn_orient_matrix_UB_33 0.0775146000
_diffrn_radiation_monochromator mirror
_diffrn_radiation_probe x-ray
_diffrn_radiation_type CuK\a
_diffrn_radiation_wavelength 1.54184
_diffrn_reflns_av_unetI/netI 0.0888
_diffrn_reflns_Laue_measured_fraction_full 0.857
_diffrn_reflns_Laue_measured_fraction_max 0.857
_diffrn_reflns_limit_h_max 14
_diffrn_reflns_limit_h_min -12
_diffrn_reflns_limit_k_max 14
_diffrn_reflns_limit_k_min -14
_diffrn_reflns_limit_l_max 21
_diffrn_reflns_limit_l_min -16
_diffrn_reflns_number 11700
_diffrn_reflns_point_group_measured_fraction_full 0.857
_diffrn_reflns_point_group_measured_fraction_max 0.857
_diffrn_reflns_theta_full 58.930
_diffrn_reflns_theta_max 58.930
_diffrn_reflns_theta_min 4.467
_diffrn_source 'micro-focus sealed X-ray tube'
_diffrn_source_type 'SuperNova (Cu) X-ray Source'
_exptl_absorpt_coefficient_mu 3.545
_exptl_absorpt_correction_T_max 1.00000
_exptl_absorpt_correction_T_min 0.84934
_exptl_absorpt_correction_type multi-scan
_exptl_absorpt_process_details
;
CrysAlisPro 1.171.39.46 (Rigaku Oxford Diffraction, 2018)
Empirical absorption correction using spherical harmonics,
 implemented in SCALE3 ABSPACK scaling algorithm.
;
_exptl_crystal_colour orange
_exptl_crystal_colour_primary orange
_exptl_crystal_density_diffrn 1.475
_exptl_crystal_description prism
_exptl_crystal_F_000 1472
_exptl_crystal_size_max 0.42
_exptl_crystal_size_mid 0.38
_exptl_crystal_size_min 0.16
_refine_diff_density_max 1.992
_refine_diff_density_min -1.406
_refine_diff_density_rms 0.176
_refine_ls_extinction_method none
_refine_ls_goodness_of_fit_ref 1.139
_refine_ls_hydrogen_treatment constr
_refine_ls_matrix_type full
_refine_ls_number_parameters 1029
_refine_ls_number_reflns 11700
_refine_ls_number_restraints 1171
_refine_ls_restrained_S_all 1.121
_refine_ls_R_factor_all 0.1346
_refine_ls_R_factor_gt 0.1095
_refine_ls_shift/su_max 0.000
_refine_ls_shift/su_mean 0.000
_refine_ls_structure_factor_coef Fsqd
_refine_ls_weighting_details 'w=1/[\s^2^(Fo^2^)+(0.2000P)^2^] where P=(Fo^2^+2Fc^2^)/3'
_refine_ls_weighting_scheme calc
_refine_ls_wR_factor_gt 0.2956
_refine_ls_wR_factor_ref 0.3237
_reflns_Friedel_coverage 0.000
_reflns_number_gt 8545
_reflns_number_total 11700
_reflns_threshold_expression 'I > 2\s(I)'
_cod_data_source_file ja9b05577_si_002.cif
_cod_data_source_block 1-C4H8-SC-SC
_cod_database_code 4127374
_shelx_shelxl_version_number 2018/1
_chemical_oxdiff_formula 'C54 H66 B1 Rh1 P2 F24'
_shelx_space_group_comment
;
The symmetry employed for this shelxl refinement is uniquely defined
by the following loop, which should always be used as a source of
symmetry information in preference to the above space-group names.
They are only intended as comments.
;
_shelx_estimated_absorpt_t_max 0.601
_shelx_estimated_absorpt_t_min 0.317
_reflns_odcompleteness_completeness 80.13
_reflns_odcompleteness_iscentric 1
_reflns_odcompleteness_theta 69.95
_olex2_refinement_description
;
1. Twinned data refinement
 Scales: 0.561(5)
 0.439(5)
2. Fixed Uiso
 At 1.2 times of:
  All C(H) groups, All C(H,H) groups
 At 1.5 times of:
  All C(H,H,H) groups
3. Restrained distances
 F1-F2 \\sim F2-F3 \\sim F3-F1 \\sim F1-F2 \\sim F2-F3 \\sim F3-F1
 with sigma of 0.02
 C37-F1 \\sim C37-F2 \\sim C37-F3 \\sim C37-F1A \\sim C37-F3A \\sim C37-F2A
 with sigma of 0.02
 F7-F8 \\sim F7-F9 \\sim F8A-F7A \\sim F9A-F7A
 with sigma of 0.04
 C45-F7 \\sim C45-F8 \\sim C45-F9 \\sim C45-F8A \\sim C45-F9A \\sim C45-F7A
 with sigma of 0.02
 F19-F20 \\sim F19-F21 \\sim F20-F21 \\sim F21A-F20A \\sim F21A-F19A \\sim
F20A-F19A
 with sigma of 0.04
 C61-F19 \\sim C61-F20 \\sim C61-F21 \\sim C61-F21A \\sim C61-F20A \\sim
C61-F19A
 with sigma of 0.02
 F4-F5 \\sim F4-F6 \\sim F5-F6 \\sim F5A-F4A \\sim F5A-F6A \\sim F4A-F6A
 with sigma of 0.04
 C38-F4 \\sim C38-F5 \\sim C38-F6 \\sim C38-F5A \\sim C38-F4A \\sim C38-F6A
 with sigma of 0.02
 F10-F11 \\sim F10-F12 \\sim F11-F12 \\sim F11A-F12A \\sim F11A-F10A \\sim
F12A-F10A
 with sigma of 0.04
 C46-F10 \\sim C46-F11 \\sim C46-F12 \\sim C46-F11A \\sim C46-F12A \\sim
C46-F10A
 with sigma of 0.02
 F23-F22 \\sim F22-F24 \\sim F24A-F22A \\sim F24A-F23A
 with sigma of 0.04
 C62-F23 \\sim C62-F22 \\sim C62-F24 \\sim C62-F24A \\sim C62-F22A \\sim
C62-F23A
 with sigma of 0.02
 C54-F16 \\sim C54-F17 \\sim C54-F18 \\sim C54-F16A \\sim C54-F17A \\sim
C54-F18A
 with sigma of 0.02
 F13-F14 \\sim F13-F15 \\sim F14-F15 \\sim F15A-F14A \\sim F15A-F13A \\sim
F14A-F13A
 with sigma of 0.04
 C53-F13 \\sim C53-F14 \\sim C53-F15 \\sim C53-F15A \\sim C53-F14A \\sim
C53-F13A
 with sigma of 0.02
 C4A-C2A \\sim C4-C2
 with sigma of 0.02
 C3-C2 \\sim C3A-C2A
 with sigma of 0.02
 C1A-C2A \\sim C1-C2
 with sigma of 0.02
 Rh1-H3AC \\sim Rh1-H3A
 with sigma of 0.02
4. Rigid bond restraints
 C2A, C1A, C3A, C4A, C2, C1, C3, C4
 with sigma for 1-2 distances of 0.01 and sigma for 1-3 distances of 0.01
5. Uiso/Uaniso restraints and constraints
C37 \\sim F1 \\sim F1A \\sim F2A \\sim F3A \\sim F2 \\sim F3: within 2A with
sigma of 0.01 and sigma for terminal atoms of 0.01
C45 \\sim F7A \\sim F8A \\sim F9A \\sim F7 \\sim F8 \\sim F9: within 2A with
sigma of 0.01 and sigma for terminal atoms of 0.01
C61 \\sim F19A \\sim F20A \\sim F21A \\sim F19 \\sim F20 \\sim F21: within 2A
with sigma of 0.01 and sigma for terminal atoms of 0.01
C38 \\sim F4A \\sim F5A \\sim F6A \\sim F4 \\sim F5 \\sim F6: within 2A with
sigma of 0.01 and sigma for terminal atoms of 0.01
C62 \\sim F22A \\sim F23A \\sim F24A \\sim F22 \\sim F23 \\sim F24: within 2A
with sigma of 0.01 and sigma for terminal atoms of 0.01
C46 \\sim F10A \\sim F11A \\sim F12A \\sim F10 \\sim F11 \\sim F12: within 2A
with sigma of 0.01 and sigma for terminal atoms of 0.01
C54 \\sim F16A \\sim F17A \\sim F18A \\sim F16 \\sim F17 \\sim F18: within 2A
with sigma of 0.01 and sigma for terminal atoms of 0.01
C53 \\sim F13A \\sim F14A \\sim F15A \\sim F13 \\sim F14 \\sim F15: within 2A
with sigma of 0.01 and sigma for terminal atoms of 0.01
C2A \\sim C1A \\sim C3A \\sim C4A \\sim C2 \\sim C1 \\sim C3 \\sim C4: within
2A with sigma of 0.01 and sigma for terminal atoms of 0.01
Uanis(F1) \\sim Ueq, Uanis(F1A) \\sim Ueq: with sigma of 0.01 and sigma for
terminal atoms of 0.02
Uanis(F4) \\sim Ueq, Uanis(F4A) \\sim Ueq: with sigma of 0.01 and sigma for
terminal atoms of 0.02
Uanis(F22) = Uanis(F22A)
Uanis(F6) = Uanis(F6A)
Uanis(F5) = Uanis(F5A)
Uanis(F18) = Uanis(F18A)
Uanis(C2) = Uanis(C2A)
Uanis(C3) = Uanis(C1A)
Uanis(C4) = Uanis(C4A)
Uanis(C1) = Uanis(C3A)
6. Rigid body (RIGU) restrains
 C37, F1, F1A, F2A, F3A, F2, F3
 with sigma for 1-2 distances of 0.004 and sigma for 1-3 distances of 0.004
 C45, F7A, F8A, F9A, F7, F8, F9
 with sigma for 1-2 distances of 0.004 and sigma for 1-3 distances of 0.004
 C61, F19A, F20A, F21A, F19, F20, F21
 with sigma for 1-2 distances of 0.004 and sigma for 1-3 distances of 0.004
 C38, F4A, F5A, F6A, F4, F5, F6
 with sigma for 1-2 distances of 0.004 and sigma for 1-3 distances of 0.004
 C46, F10A, F11A, F12A, F10, F11, F12
 with sigma for 1-2 distances of 0.004 and sigma for 1-3 distances of 0.004
 C62, F22A, F23A, F24A, F22, F23, F24
 with sigma for 1-2 distances of 0.004 and sigma for 1-3 distances of 0.004
 C54, F16A, F17A, F18A, F16, F17, F18
 with sigma for 1-2 distances of 0.004 and sigma for 1-3 distances of 0.004
 C53, F13A, F14A, F15A, F13, F14, F15
 with sigma for 1-2 distances of 0.004 and sigma for 1-3 distances of 0.004
7. Others
 Sof(F1A)=Sof(F2A)=Sof(F3A)=1-FVAR(1)
 Sof(F1)=Sof(F2)=Sof(F3)=FVAR(1)
 Sof(F7A)=Sof(F8A)=Sof(F9A)=1-FVAR(2)
 Sof(F7)=Sof(F8)=Sof(F9)=FVAR(2)
 Sof(F22A)=Sof(F23A)=Sof(F24A)=1-FVAR(3)
 Sof(F22)=Sof(F23)=Sof(F24)=FVAR(3)
 Sof(F16A)=Sof(F17A)=Sof(F18A)=1-FVAR(4)
 Sof(F16)=Sof(F17)=Sof(F18)=FVAR(4)
 Sof(F13A)=Sof(F14A)=Sof(F15A)=1-FVAR(5)
 Sof(F13)=Sof(F14)=Sof(F15)=FVAR(5)
 Sof(F19A)=Sof(F20A)=Sof(F21A)=1-FVAR(6)
 Sof(F19)=Sof(F20)=Sof(F21)=FVAR(6)
 Sof(F4A)=Sof(F5A)=Sof(F6A)=1-FVAR(7)
 Sof(F4)=Sof(F5)=Sof(F6)=FVAR(7)
 Sof(F10A)=Sof(F11A)=Sof(F12A)=1-FVAR(8)
 Sof(F10)=Sof(F11)=Sof(F12)=FVAR(8)
 Sof(C2A)=Sof(C1A)=Sof(H1AA)=Sof(H1AB)=Sof(C3A)=Sof(H3AA)=Sof(H3AB)=Sof(H3AC)=
 Sof(C4A)=Sof(H4AA)=Sof(H4AB)=Sof(H4AC)=1-FVAR(9)
 Sof(C2)=Sof(C1)=Sof(H1A)=Sof(H1B)=Sof(C3)=Sof(H3A)=Sof(H3B)=Sof(H3C)=Sof(C4)=
 Sof(H4A)=Sof(H4B)=Sof(H4C)=FVAR(9)
8.a Ternary CH refined with riding coordinates:
 C25(H25), C19(H19), C13(H13), C7(H7)
8.b Secondary CH2 refined with riding coordinates:
 C5(H5A,H5B), C6(H6A,H6B), C30(H30A,H30B), C29(H29A,H29B), C28(H28A,H28B),
 C27(H27A,H27B), C26(H26A,H26B), C20(H20A,H20B), C21(H21A,H21B), C22(H22A,H22B),
  C23(H23A,H23B), C24(H24A,H24B), C14(H14A,H14B), C15(H15A,H15B), C16(H16A,
 H16B), C17(H17A,H17B), C18(H18A,H18B), C12(H12A,H12B), C11(H11A,H11B),
 C10(H10A,H10B), C9(H9A,H9B), C8(H8A,H8B)
8.c Aromatic/amide H refined with riding coordinates:
 C32(H32), C34(H34), C36(H36), C40(H40), C42(H42), C44(H44), C48(H48),
 C50(H50), C52(H52), C56(H56), C58(H58), C60(H60)
8.d X=CH2 refined with riding coordinates:
 C1A(H1AA,H1AB), C1(H1A,H1B)
8.e Idealised Me refined as rotating group:
 C3A(H3AA,H3AB,H3AC), C4A(H4AA,H4AB,H4AC), C3(H3A,H3B,H3C), C4(H4A,H4B,H4C)
;
_olex2_submission_special_instructions 'No special instructions were received'
_oxdiff_exptl_absorpt_empirical_details
;
Empirical correction (ABSPACK) includes:
- Absorption correction using spherical harmonics
- Frame scaling
;
_oxdiff_exptl_absorpt_empirical_full_max 1.372
_oxdiff_exptl_absorpt_empirical_full_min 0.787

loop_
_space_group_symop_operation_xyz
'x, y, z'
'-x, -y, -z'

loop_
_atom_site_label
_atom_site_type_symbol
_atom_site_fract_x
_atom_site_fract_y
_atom_site_fract_z
_atom_site_U_iso_or_equiv
_atom_site_adp_type
_atom_site_occupancy
_atom_site_site_symmetry_order
_atom_site_calc_flag
_atom_site_refinement_flags_posn
_atom_site_refinement_flags_adp
_atom_site_refinement_flags_occupancy
_atom_site_disorder_assembly
_atom_site_disorder_group
Rh1 Rh 0.68569(8) 0.69404(8) 0.25210(4) 0.0489(4) Uani 1 1 d D . . . .
P2 P 0.7667(2) 0.8058(3) 0.18126(12) 0.0409(8) Uani 1 1 d . . . . .
P1 P 0.8019(2) 0.7676(2) 0.32852(13) 0.0404(7) Uani 1 1 d . . . . .
C5 C 0.8769(10) 0.8867(10) 0.2947(7) 0.055(3) Uani 1 1 d . . . . .
H5A H 0.840243 0.948557 0.305847 0.066 Uiso 1 1 calc R . . . .
H5B H 0.948574 0.897670 0.315233 0.066 Uiso 1 1 calc R . . . .
C6 C 0.8830(10) 0.8725(9) 0.2257(7) 0.059(4) Uani 1 1 d . . . . .
H6A H 0.943479 0.832711 0.216078 0.071 Uiso 1 1 calc R . . . .
H6B H 0.898981 0.941540 0.206101 0.071 Uiso 1 1 calc R . . . .
C25 C 0.8073(9) 0.7422(10) 0.1025(5) 0.042(3) Uani 1 1 d . . . . .
H25 H 0.741115 0.715125 0.077197 0.050 Uiso 1 1 calc R . . . .
C30 C 0.8664(11) 0.6481(10) 0.1162(5) 0.049(3) Uani 1 1 d . . . . .
H30A H 0.824258 0.601344 0.146538 0.059 Uiso 1 1 calc R . . . .
H30B H 0.934391 0.671907 0.139426 0.059 Uiso 1 1 calc R . . . .
C29 C 0.8878(12) 0.5870(11) 0.0494(6) 0.059(4) Uani 1 1 d . . . . .
H29A H 0.929824 0.529318 0.059372 0.071 Uiso 1 1 calc R . . . .
H29B H 0.820077 0.556990 0.028228 0.071 Uiso 1 1 calc R . . . .
C28 C 0.9486(11) 0.6615(10) 0.0003(6) 0.054(4) Uani 1 1 d . . . . .
H28A H 1.020190 0.683080 0.019045 0.065 Uiso 1 1 calc R . . . .
H28B H 0.956099 0.624065 -0.043492 0.065 Uiso 1 1 calc R . . . .
C27 C 0.8940(11) 0.7564(11) -0.0113(5) 0.051(3) Uani 1 1 d . . . . .
H27A H 0.826825 0.735713 -0.036153 0.061 Uiso 1 1 calc R . . . .
H27B H 0.938816 0.804023 -0.039680 0.061 Uiso 1 1 calc R . . . .
C26 C 0.8709(11) 0.8145(10) 0.0561(5) 0.048(3) Uani 1 1 d . . . . .
H26A H 0.938197 0.842011 0.078801 0.058 Uiso 1 1 calc R . . . .
H26B H 0.831194 0.873974 0.046373 0.058 Uiso 1 1 calc R . . . .
C19 C 0.6871(11) 0.9067(11) 0.1510(6) 0.052(3) Uani 1 1 d . . . . .
H19 H 0.731098 0.949974 0.118848 0.062 Uiso 1 1 calc R . . . .
C20 C 0.5893(15) 0.8568(16) 0.1125(9) 0.094(7) Uani 1 1 d . . . . .
H20A H 0.545862 0.810539 0.142487 0.113 Uiso 1 1 calc R . . . .
H20B H 0.610642 0.814199 0.073592 0.113 Uiso 1 1 calc R . . . .
C21 C 0.5231(16) 0.9425(16) 0.0868(9) 0.097(8) Uani 1 1 d . . . . .
H21A H 0.565909 0.987716 0.055914 0.117 Uiso 1 1 calc R . . . .
H21B H 0.460129 0.909639 0.061458 0.117 Uiso 1 1 calc R . . . .
C22 C 0.4894(13) 1.0068(14) 0.1461(8) 0.071(5) Uani 1 1 d . . . . .
H22A H 0.447231 1.061091 0.129940 0.085 Uiso 1 1 calc R . . . .
H22B H 0.445142 0.962083 0.176552 0.085 Uiso 1 1 calc R . . . .
C23 C 0.5844(16) 1.0555(14) 0.1828(9) 0.086(6) Uani 1 1 d . . . . .
H23A H 0.562117 1.097490 0.221700 0.103 Uiso 1 1 calc R . . . .
H23B H 0.624997 1.103419 0.152443 0.103 Uiso 1 1 calc R . . . .
C24 C 0.6572(13) 0.9786(13) 0.2089(7) 0.070(4) Uani 1 1 d . . . . .
H24A H 0.721821 1.017225 0.229192 0.084 Uiso 1 1 calc R . . . .
H24B H 0.621070 0.936740 0.244299 0.084 Uiso 1 1 calc R . . . .
C13 C 0.9038(10) 0.6878(10) 0.3562(5) 0.048(3) Uani 1 1 d . . . . .
H13 H 0.953481 0.732493 0.387230 0.058 Uiso 1 1 calc R . . . .
C14 C 0.9676(12) 0.6511(12) 0.2974(6) 0.059(4) Uani 1 1 d . . . . .
H14A H 1.005136 0.711877 0.275797 0.070 Uiso 1 1 calc R . . . .
H14B H 0.919662 0.612632 0.263297 0.070 Uiso 1 1 calc R . . . .
C15 C 1.0494(15) 0.5789(15) 0.3232(8) 0.082(6) Uani 1 1 d . . . . .
H15A H 1.089563 0.554529 0.284451 0.098 Uiso 1 1 calc R . . . .
H15B H 1.099907 0.619110 0.355078 0.098 Uiso 1 1 calc R . . . .
C16 C 0.9963(14) 0.4867(12) 0.3579(7) 0.067(4) Uani 1 1 d . . . . .
H16A H 1.049390 0.441710 0.372939 0.081 Uiso 1 1 calc R . . . .
H16B H 0.945881 0.445399 0.326492 0.081 Uiso 1 1 calc R . . . .
C17 C 0.9390(16) 0.5264(15) 0.4180(8) 0.080(5) Uani 1 1 d . . . . .
H17A H 0.990409 0.566318 0.449409 0.096 Uiso 1 1 calc R . . . .
H17B H 0.904317 0.466832 0.442195 0.096 Uiso 1 1 calc R . . . .
C18 C 0.8559(14) 0.5960(16) 0.3964(8) 0.078(5) Uani 1 1 d . . . . .
H18A H 0.821735 0.622619 0.437153 0.094 Uiso 1 1 calc R . . . .
H18B H 0.800824 0.554276 0.368445 0.094 Uiso 1 1 calc R . . . .
C7 C 0.7399(10) 0.8089(11) 0.4071(5) 0.044(3) Uani 1 1 d . . . . .
H7 H 0.706746 0.744320 0.427822 0.053 Uiso 1 1 calc R . . . .
C12 C 0.6505(11) 0.8758(12) 0.3930(6) 0.054(3) Uani 1 1 d . . . . .
H12A H 0.600692 0.839755 0.358920 0.065 Uiso 1 1 calc R . . . .
H12B H 0.679849 0.942876 0.374823 0.065 Uiso 1 1 calc R . . . .
C11 C 0.5916(12) 0.8954(13) 0.4599(6) 0.059(4) Uani 1 1 d . . . . .
H11A H 0.532797 0.937351 0.451125 0.071 Uiso 1 1 calc R . . . .
H11B H 0.561684 0.828298 0.477818 0.071 Uiso 1 1 calc R . . . .
C10 C 0.6686(12) 0.9527(12) 0.5115(6) 0.056(4) Uani 1 1 d . . . . .
H10A H 0.695065 1.021546 0.494614 0.067 Uiso 1 1 calc R . . . .
H10B H 0.631755 0.963923 0.554449 0.067 Uiso 1 1 calc R . . . .
C9 C 0.7604(13) 0.8907(12) 0.5241(6) 0.061(4) Uani 1 1 d . . . . .
H9A H 0.734229 0.825691 0.546133 0.074 Uiso 1 1 calc R . . . .
H9B H 0.811342 0.931200 0.555621 0.074 Uiso 1 1 calc R . . . .
C8 C 0.8171(10) 0.8636(11) 0.4598(5) 0.046(3) Uani 1 1 d . . . . .
H8A H 0.871825 0.817755 0.470547 0.056 Uiso 1 1 calc R . . . .
H8B H 0.852660 0.927898 0.441166 0.056 Uiso 1 1 calc R . . . .
C2A C 0.543(3) 0.585(4) 0.228(2) 0.076(3) Uani 0.380(15) 1 d D U P A 2
C1A C 0.606(4) 0.583(4) 0.1726(19) 0.076(3) Uani 0.380(15) 1 d D U P A 2
H1AA H 0.673416 0.558115 0.176515 0.091 Uiso 0.380(15) 1 calc R . P A 2
H1AB H 0.582910 0.605329 0.130466 0.091 Uiso 0.380(15) 1 calc R . P A 2
C3A C 0.586(4) 0.548(4) 0.289(2) 0.076(3) Uani 0.380(15) 1 d D U P A 2
H3AA H 0.569848 0.472600 0.290865 0.115 Uiso 0.380(15) 1 calc GR . P A 2
H3AB H 0.555656 0.581290 0.328649 0.115 Uiso 0.380(15) 1 calc GR . P A 2
H3AC H 0.663075 0.565753 0.290589 0.115 Uiso 0.380(15) 1 calc DGR . P A 2
C4A C 0.445(3) 0.642(4) 0.244(2) 0.084(4) Uani 0.380(15) 1 d D U P A 2
H4AA H 0.453364 0.673689 0.289646 0.127 Uiso 0.380(15) 1 calc GR . P A 2
H4AB H 0.381795 0.592304 0.241324 0.127 Uiso 0.380(15) 1 calc GR . P A 2
H4AC H 0.439567 0.696185 0.211305 0.127 Uiso 0.380(15) 1 calc GR . P A 2
C31 C 0.2732(8) 0.3128(9) 0.1824(5) 0.034(2) Uani 1 1 d . . . . .
C32 C 0.2328(9) 0.4058(9) 0.1737(5) 0.040(3) Uani 1 1 d . . . . .
H32 H 0.175768 0.423838 0.200517 0.048 Uiso 1 1 calc R . . . .
C33 C 0.2765(10) 0.4748(9) 0.1247(5) 0.043(3) Uani 1 1 d . . . . .
C34 C 0.3560(10) 0.4510(9) 0.0851(5) 0.044(3) Uani 1 1 d . . . . .
H34 H 0.382714 0.496823 0.051424 0.053 Uiso 1 1 calc R . . . .
C35 C 0.3981(9) 0.3587(9) 0.0943(5) 0.039(3) Uani 1 1 d . . . . .
C36 C 0.3586(9) 0.2912(9) 0.1421(5) 0.037(3) Uani 1 1 d . . . . .
H36 H 0.389731 0.228708 0.147998 0.044 Uiso 1 1 calc R . . . .
C37 C 0.2316(9) 0.5755(10) 0.1175(5) 0.065(2) Uani 1 1 d D U . . .
C38 C 0.4908(10) 0.3332(8) 0.0529(5) 0.059(2) Uani 1 1 d D U . . .
C39 C 0.3090(8) 0.2732(8) 0.3073(5) 0.031(2) Uani 1 1 d . . . . .
C40 C 0.4048(10) 0.2343(10) 0.3189(5) 0.041(3) Uani 1 1 d . . . . .
H40 H 0.424794 0.179844 0.290064 0.049 Uiso 1 1 calc R . . . .
C41 C 0.4716(10) 0.2732(11) 0.3716(6) 0.047(3) Uani 1 1 d . . . . .
C42 C 0.4497(9) 0.3558(11) 0.4138(6) 0.048(3) Uani 1 1 d . . . . .
H42 H 0.496798 0.382837 0.449211 0.058 Uiso 1 1 calc R . . . .
C43 C 0.3561(11) 0.3967(10) 0.4015(6) 0.045(3) Uani 1 1 d . . . . .
C44 C 0.2871(9) 0.3588(9) 0.3497(5) 0.037(3) Uani 1 1 d . . . . .
H44 H 0.224288 0.390414 0.342446 0.044 Uiso 1 1 calc R . . . .
C45 C 0.5748(11) 0.2282(11) 0.3816(6) 0.077(3) Uani 1 1 d D U . . .
C46 C 0.3324(8) 0.4909(10) 0.4450(5) 0.059(2) Uani 1 1 d D U . . .
C47 C 0.1059(9) 0.2396(9) 0.2592(5) 0.039(3) Uani 1 1 d . . . . .
C48 C 0.0306(8) 0.2558(9) 0.2110(5) 0.038(3) Uani 1 1 d . . . . .
H48 H 0.053777 0.273162 0.167047 0.046 Uiso 1 1 calc R . . . .
C49 C -0.0761(11) 0.2482(10) 0.2232(6) 0.049(3) Uani 1 1 d . . . . .
C50 C -0.1136(11) 0.2257(11) 0.2871(7) 0.055(3) Uani 1 1 d . . . . .
H50 H -0.186583 0.223805 0.296696 0.066 Uiso 1 1 calc R . . . .
C51 C -0.0425(10) 0.2064(10) 0.3356(6) 0.044(3) Uani 1 1 d . . . . .
C52 C 0.0657(9) 0.2151(9) 0.3227(5) 0.040(3) Uani 1 1 d . . . . .
H52 H 0.113386 0.203994 0.358301 0.048 Uiso 1 1 calc R . . . .
C53 C -0.1505(10) 0.2727(12) 0.1695(7) 0.087(3) Uani 1 1 d D U . . .
C54 C -0.0782(9) 0.1790(9) 0.4057(7) 0.064(2) Uani 1 1 d D U . . .
C55 C 0.2347(8) 0.1123(9) 0.2215(5) 0.037(3) Uani 1 1 d . . . . .
C56 C 0.2140(9) 0.0739(9) 0.1549(6) 0.041(3) Uani 1 1 d . . . . .
H56 H 0.203755 0.121750 0.120839 0.049 Uiso 1 1 calc R . . . .
C57 C 0.2077(10) -0.0319(10) 0.1368(6) 0.044(3) Uani 1 1 d . . . . .
C58 C 0.2201(11) -0.1046(10) 0.1857(7) 0.056(4) Uani 1 1 d . . . . .
H58 H 0.215736 -0.176633 0.173920 0.067 Uiso 1 1 calc R . . . .
C59 C 0.2389(11) -0.0692(11) 0.2513(6) 0.052(3) Uani 1 1 d . . . . .
C60 C 0.2468(11) 0.0386(11) 0.2693(6) 0.052(3) Uani 1 1 d . . . . .
H60 H 0.260681 0.060691 0.315048 0.063 Uiso 1 1 calc R . . . .
C61 C 0.1890(8) -0.0652(8) 0.0656(6) 0.059(2) Uani 1 1 d D U . . .
C62 C 0.2568(12) -0.1413(11) 0.3048(7) 0.091(3) Uani 1 1 d D U . . .
B1 B 0.2309(10) 0.2337(9) 0.2418(6) 0.037(3) Uani 1 1 d . . . . .
F1 F 0.1299(13) 0.5632(16) 0.1010(12) 0.076(4) Uani 0.405(14) 1 d D U P B 1
F1A F 0.1377(13) 0.5811(13) 0.1431(10) 0.084(3) Uani 0.595(14) 1 d D U P B 2
F2A F 0.2262(16) 0.6044(12) 0.0545(6) 0.072(3) Uani 0.595(14) 1 d D U P B 2
F3A F 0.2951(15) 0.6538(11) 0.1462(9) 0.085(3) Uani 0.595(14) 1 d D U P B 2
F4A F 0.504(3) 0.368(3) -0.0102(12) 0.063(4) Uani 0.29(3) 1 d D U P C 2
F5A F 0.479(3) 0.2290(14) 0.040(2) 0.065(2) Uani 0.29(3) 1 d D U P C 2
F6A F 0.5829(17) 0.355(3) 0.0862(15) 0.061(3) Uani 0.29(3) 1 d D U P C 2
F7A F 0.6148(10) 0.2461(13) 0.4425(6) 0.083(3) Uani 0.728(12) 1 d D U P D 2
F8A F 0.5613(10) 0.1239(11) 0.3761(8) 0.090(3) Uani 0.728(12) 1 d D U P D 2
F9A F 0.6430(10) 0.2588(15) 0.3364(7) 0.091(3) Uani 0.728(12) 1 d D U P D 2
F10A F 0.336(3) 0.460(3) 0.5078(11) 0.063(4) Uani 0.33(4) 1 d D U P E 2
F11A F 0.246(2) 0.536(3) 0.4321(17) 0.065(4) Uani 0.33(4) 1 d D U P E 2
F12A F 0.413(2) 0.568(2) 0.4397(17) 0.062(4) Uani 0.33(4) 1 d D U P E 2
F13A F -0.127(2) 0.3776(17) 0.1605(17) 0.094(5) Uani 0.41(3) 1 d D U P F 2
F14A F -0.137(2) 0.234(3) 0.1072(10) 0.093(4) Uani 0.41(3) 1 d D U P F 2
F15A F -0.2543(15) 0.265(3) 0.1808(17) 0.088(4) Uani 0.41(3) 1 d D U P F 2
F16A F -0.1817(11) 0.164(2) 0.4182(11) 0.075(3) Uani 0.55(3) 1 d D U P G 2
F17A F -0.0370(16) 0.2538(13) 0.4530(7) 0.065(3) Uani 0.55(3) 1 d D U P G 2
F18A F -0.0236(19) 0.0993(18) 0.4252(10) 0.060(3) Uani 0.55(3) 1 d D U P G 2
F19A F 0.153(3) -0.1675(12) 0.0643(15) 0.065(4) Uani 0.42(4) 1 d D U P H 2
F20A F 0.102(2) -0.019(2) 0.047(2) 0.064(4) Uani 0.42(4) 1 d D U P H 2
F21A F 0.266(2) -0.044(3) 0.0227(15) 0.062(4) Uani 0.42(4) 1 d D U P H 2
F22A F 0.175(2) -0.145(2) 0.3491(11) 0.094(3) Uani 0.54(4) 1 d D U P I 2
F23A F 0.267(3) -0.2411(13) 0.2889(14) 0.093(4) Uani 0.54(4) 1 d D U P I 2
F24A F 0.337(2) -0.1152(18) 0.3490(12) 0.093(4) Uani 0.54(4) 1 d D U P I 2
F2 F 0.278(2) 0.6370(17) 0.0745(11) 0.084(4) Uani 0.405(14) 1 d D U P B 1
F3 F 0.232(2) 0.6277(16) 0.1755(9) 0.077(4) Uani 0.405(14) 1 d D U P B 1
F4 F 0.4720(13) 0.3507(13) -0.0126(5) 0.064(3) Uani 0.71(3) 1 d D U P C 1
F5 F 0.5134(13) 0.2353(9) 0.0551(8) 0.065(2) Uani 0.71(3) 1 d D U P C 1
F6 F 0.5774(9) 0.4000(13) 0.0694(7) 0.061(3) Uani 0.71(3) 1 d D U P C 1
F7 F 0.576(3) 0.160(3) 0.4289(15) 0.089(4) Uani 0.272(12) 1 d D U P D 1
F8 F 0.613(3) 0.187(3) 0.3268(12) 0.081(4) Uani 0.272(12) 1 d D U P D 1
F9 F 0.651(2) 0.302(2) 0.4042(19) 0.089(4) Uani 0.272(12) 1 d D U P D 1
F10 F 0.2273(9) 0.4940(16) 0.4484(8) 0.059(3) Uani 0.67(4) 1 d D U P E 1
F11 F 0.3787(17) 0.5802(10) 0.4240(9) 0.069(3) Uani 0.67(4) 1 d D U P E 1
F12 F 0.3626(13) 0.4845(15) 0.5092(6) 0.061(3) Uani 0.67(4) 1 d D U P E 1
F13 F -0.2457(12) 0.281(2) 0.1956(12) 0.090(4) Uani 0.59(3) 1 d D U P F 1
F14 F -0.1204(16) 0.3544(19) 0.1336(11) 0.095(4) Uani 0.59(3) 1 d D U P F 1
F15 F -0.1629(17) 0.1889(19) 0.1248(10) 0.093(4) Uani 0.59(3) 1 d D U P F 1
F16 F -0.087(3) 0.2626(16) 0.4460(11) 0.074(4) Uani 0.45(3) 1 d D U P G 1
F17 F -0.038(2) 0.105(2) 0.4401(13) 0.063(4) Uani 0.45(3) 1 d D U P G 1
F18 F -0.1778(13) 0.1266(19) 0.3983(10) 0.060(3) Uani 0.45(3) 1 d D U P G 1
F19 F 0.0978(13) -0.0413(17) 0.0369(12) 0.058(3) Uani 0.58(4) 1 d D U P H 1
F20 F 0.2656(14) -0.0119(17) 0.0267(10) 0.057(3) Uani 0.58(4) 1 d D U P H 1
F21 F 0.198(2) -0.1652(11) 0.0503(9) 0.065(3) Uani 0.58(4) 1 d D U P H 1
F22 F 0.214(3) -0.129(2) 0.3662(10) 0.094(3) Uani 0.46(4) 1 d D U P I 1
F23 F 0.224(3) -0.2397(16) 0.2849(16) 0.093(4) Uani 0.46(4) 1 d D U P I 1
F24 F 0.3588(17) -0.133(2) 0.3261(16) 0.092(4) Uani 0.46(4) 1 d D U P I 1
C2 C 0.577(2) 0.560(3) 0.2618(14) 0.076(3) Uani 0.620(15) 1 d D U P A 1
C1 C 0.574(2) 0.607(2) 0.3245(12) 0.076(3) Uani 0.620(15) 1 d D U P A 1
H1A H 0.548642 0.673531 0.329236 0.092 Uiso 0.620(15) 1 calc R . P A 1
H1B H 0.596897 0.574350 0.363223 0.092 Uiso 0.620(15) 1 calc R . P A 1
C3 C 0.547(2) 0.594(2) 0.1973(14) 0.076(3) Uani 0.620(15) 1 d D U P A 1
H3A H 0.571191 0.668373 0.194058 0.114 Uiso 0.620(15) 1 calc DGR . P A 1
H3B H 0.469857 0.583860 0.192211 0.114 Uiso 0.620(15) 1 calc GR . P A 1
H3C H 0.578701 0.554741 0.161396 0.114 Uiso 0.620(15) 1 calc GR . P A 1
C4 C 0.635(2) 0.461(2) 0.2632(14) 0.084(4) Uani 0.620(15) 1 d D U P A 1
H4A H 0.694891 0.468490 0.232892 0.127 Uiso 0.620(15) 1 calc GR . P A 1
H4B H 0.585949 0.400663 0.248260 0.127 Uiso 0.620(15) 1 calc GR . P A 1
H4C H 0.659496 0.451649 0.309302 0.127 Uiso 0.620(15) 1 calc GR . P A 1

loop_
_atom_site_aniso_label
_atom_site_aniso_U_11
_atom_site_aniso_U_22
_atom_site_aniso_U_33
_atom_site_aniso_U_23
_atom_site_aniso_U_13
_atom_site_aniso_U_12
Rh1 0.0482(6) 0.0519(7) 0.0458(5) -0.0080(4) 0.0065(4) 0.0041(4)
P2 0.0429(16) 0.0464(19) 0.0366(12) -0.0037(12) 0.0047(11) 0.0208(14)
P1 0.0415(16) 0.0443(19) 0.0379(12) -0.0034(12) 0.0048(11) 0.0169(13)
C5 0.039(7) 0.040(8) 0.090(9) 0.001(7) 0.010(6) 0.028(6)
C6 0.048(7) 0.024(6) 0.106(10) -0.026(7) -0.044(8) 0.018(5)
C25 0.045(6) 0.044(7) 0.038(5) -0.006(5) 0.005(5) 0.020(6)
C30 0.073(9) 0.044(8) 0.035(5) -0.005(5) 0.012(5) 0.034(7)
C29 0.081(10) 0.041(8) 0.058(7) -0.013(6) 0.010(7) 0.029(7)
C28 0.065(8) 0.048(8) 0.054(6) -0.025(6) 0.006(6) 0.039(7)
C27 0.070(9) 0.045(8) 0.043(5) -0.009(5) 0.014(5) 0.030(7)
C26 0.062(8) 0.044(8) 0.044(5) -0.012(5) 0.014(5) 0.035(6)
C19 0.061(8) 0.053(9) 0.045(5) -0.009(6) 0.001(5) 0.027(7)
C20 0.095(13) 0.108(15) 0.090(10) -0.049(10) -0.030(10) 0.081(12)
C21 0.101(14) 0.119(16) 0.085(10) -0.048(11) -0.038(10) 0.086(13)
C22 0.068(10) 0.065(11) 0.086(9) -0.012(8) 0.004(8) 0.042(9)
C23 0.099(14) 0.059(11) 0.108(12) -0.023(9) -0.005(10) 0.059(10)
C24 0.078(11) 0.071(11) 0.067(7) -0.016(8) -0.002(7) 0.044(9)
C13 0.052(7) 0.053(9) 0.044(5) -0.013(6) 0.007(5) 0.030(6)
C14 0.071(9) 0.056(10) 0.056(6) 0.001(6) 0.031(6) 0.036(7)
C15 0.094(13) 0.092(15) 0.073(8) -0.005(9) 0.019(8) 0.072(12)
C16 0.092(12) 0.044(9) 0.072(8) 0.003(7) 0.007(8) 0.038(8)
C17 0.106(14) 0.070(12) 0.075(8) 0.008(8) 0.020(9) 0.054(11)
C18 0.063(10) 0.097(14) 0.084(9) 0.028(10) 0.024(8) 0.043(10)
C7 0.054(7) 0.045(8) 0.039(5) 0.008(5) 0.009(5) 0.025(6)
C12 0.052(8) 0.066(10) 0.050(6) -0.002(6) 0.018(5) 0.035(7)
C11 0.063(9) 0.068(10) 0.053(6) 0.012(6) 0.023(6) 0.039(8)
C10 0.077(10) 0.054(9) 0.044(6) -0.009(6) 0.017(6) 0.041(7)
C9 0.088(11) 0.058(9) 0.044(6) -0.012(6) 0.005(6) 0.040(8)
C8 0.048(7) 0.048(8) 0.047(6) 0.003(5) 0.013(5) 0.021(6)
C2A 0.064(6) 0.077(6) 0.076(6) -0.006(6) 0.011(6) -0.045(5)
C1A 0.062(6) 0.079(6) 0.075(6) -0.009(6) 0.005(6) -0.045(6)
C3A 0.066(6) 0.078(7) 0.073(6) -0.003(6) 0.016(6) -0.044(6)
C4A 0.073(7) 0.083(7) 0.087(7) -0.004(7) 0.014(7) -0.035(6)
C31 0.034(6) 0.032(6) 0.037(5) -0.010(5) 0.003(4) 0.009(5)
C32 0.041(6) 0.034(7) 0.046(5) -0.014(5) 0.005(5) 0.015(5)
C33 0.052(7) 0.033(7) 0.045(5) -0.011(5) 0.002(5) 0.020(6)
C34 0.056(7) 0.029(7) 0.046(5) -0.003(5) 0.005(5) 0.003(6)
C35 0.043(6) 0.031(7) 0.045(5) 0.001(5) 0.011(5) 0.008(5)
C36 0.035(6) 0.030(6) 0.047(5) -0.011(5) 0.007(5) 0.010(5)
C37 0.093(6) 0.033(5) 0.076(5) -0.005(4) -0.002(4) 0.038(5)
C38 0.052(5) 0.060(5) 0.069(4) -0.003(4) 0.025(4) 0.015(4)
C39 0.023(5) 0.025(6) 0.047(5) 0.007(5) 0.015(4) 0.004(4)
C40 0.040(7) 0.039(7) 0.045(5) -0.001(5) 0.015(5) 0.016(5)
C41 0.039(7) 0.047(8) 0.058(6) 0.000(6) 0.011(5) 0.018(6)
C42 0.033(6) 0.060(9) 0.051(6) -0.010(6) 0.006(5) 0.005(6)
C43 0.056(8) 0.029(7) 0.050(6) -0.010(5) 0.012(5) 0.006(6)
C44 0.038(6) 0.031(7) 0.044(5) -0.004(5) 0.007(5) 0.013(5)
C45 0.046(5) 0.109(7) 0.083(5) -0.008(5) -0.003(4) 0.044(6)
C46 0.057(5) 0.048(5) 0.071(4) -0.026(4) 0.005(4) 0.011(4)
C47 0.048(7) 0.028(6) 0.042(5) -0.012(5) 0.009(5) 0.010(5)
C48 0.030(6) 0.036(7) 0.049(5) -0.011(5) 0.011(5) 0.008(5)
C49 0.051(8) 0.042(8) 0.054(6) -0.008(6) 0.005(6) 0.013(6)
C50 0.042(7) 0.043(8) 0.081(8) -0.008(7) 0.017(7) 0.007(6)
C51 0.036(7) 0.045(8) 0.053(6) 0.003(6) 0.019(5) 0.008(6)
C52 0.041(6) 0.034(7) 0.047(5) -0.003(5) 0.000(5) 0.011(5)
C53 0.048(5) 0.156(9) 0.061(5) 0.005(5) 0.000(4) 0.028(6)
C54 0.054(5) 0.077(6) 0.068(5) 0.010(4) 0.030(4) 0.024(4)
C55 0.032(6) 0.032(7) 0.049(6) 0.000(5) 0.012(5) 0.017(5)
C56 0.040(6) 0.033(7) 0.051(6) -0.013(5) 0.000(5) 0.016(5)
C57 0.042(7) 0.035(7) 0.056(6) 0.007(6) 0.006(5) 0.011(5)
C58 0.063(8) 0.035(8) 0.073(8) -0.020(7) 0.003(7) 0.019(6)
C59 0.059(8) 0.047(9) 0.056(7) 0.000(6) 0.009(6) 0.025(7)
C60 0.055(8) 0.062(9) 0.042(5) -0.015(6) 0.007(5) 0.024(7)
C61 0.071(5) 0.044(5) 0.062(5) -0.018(4) -0.010(4) 0.013(4)
C62 0.163(9) 0.056(5) 0.057(5) -0.006(5) 0.002(5) 0.033(6)
B1 0.046(7) 0.024(7) 0.044(6) -0.005(5) 0.006(5) 0.021(5)
F1 0.093(7) 0.045(7) 0.094(7) -0.010(7) -0.005(6) 0.040(6)
F1A 0.101(7) 0.059(6) 0.101(7) 0.006(6) 0.019(6) 0.049(6)
F2A 0.110(8) 0.039(6) 0.071(5) 0.003(5) -0.006(5) 0.034(6)
F3A 0.110(8) 0.039(6) 0.110(7) -0.013(6) -0.010(6) 0.031(6)
F4A 0.054(8) 0.067(7) 0.067(6) -0.003(6) 0.026(6) 0.006(7)
F5A 0.057(6) 0.059(4) 0.082(5) -0.005(4) 0.032(4) 0.022(4)
F6A 0.049(4) 0.065(6) 0.072(5) -0.003(4) 0.025(4) 0.014(4)
F7A 0.059(6) 0.120(9) 0.075(5) -0.013(6) -0.014(5) 0.044(6)
F8A 0.061(6) 0.102(7) 0.114(7) -0.007(6) -0.011(5) 0.048(6)
F9A 0.054(6) 0.128(9) 0.101(6) 0.010(7) 0.020(5) 0.050(6)
F10A 0.062(8) 0.056(8) 0.066(6) -0.029(6) 0.007(6) 0.001(7)
F11A 0.065(7) 0.047(8) 0.085(8) -0.023(7) 0.010(6) 0.019(6)
F12A 0.060(7) 0.052(7) 0.074(7) -0.020(6) 0.007(7) 0.009(6)
F13A 0.067(8) 0.158(10) 0.061(10) 0.016(8) 0.000(9) 0.028(8)
F14A 0.063(8) 0.166(11) 0.053(7) 0.007(7) -0.001(6) 0.028(8)
F15A 0.045(6) 0.158(11) 0.063(8) -0.004(8) -0.007(6) 0.025(7)
F16A 0.059(5) 0.092(8) 0.080(7) 0.013(7) 0.034(5) 0.027(6)
F17A 0.059(7) 0.078(7) 0.063(5) 0.007(5) 0.034(6) 0.031(6)
F18A 0.052(5) 0.078(6) 0.055(6) 0.017(5) 0.031(4) 0.024(4)
F19A 0.075(8) 0.047(6) 0.072(7) -0.019(6) -0.014(7) 0.013(6)
F20A 0.072(7) 0.043(9) 0.074(9) -0.025(8) -0.018(6) 0.011(6)
F21A 0.079(6) 0.050(8) 0.057(6) -0.030(7) 0.000(5) 0.022(7)
F22A 0.168(8) 0.066(6) 0.053(5) 0.004(5) 0.006(5) 0.028(6)
F23A 0.165(11) 0.048(6) 0.071(6) -0.002(5) 0.000(8) 0.042(7)
F24A 0.166(9) 0.062(7) 0.056(7) 0.001(6) -0.007(6) 0.037(7)
F2 0.111(9) 0.049(8) 0.099(7) 0.008(6) 0.008(7) 0.034(7)
F3 0.112(9) 0.039(7) 0.085(7) -0.011(6) 0.003(6) 0.041(7)
F4 0.061(7) 0.070(6) 0.060(4) -0.005(4) 0.025(4) 0.002(5)
F5 0.057(6) 0.059(4) 0.082(5) -0.005(4) 0.032(4) 0.022(4)
F6 0.049(4) 0.065(6) 0.072(5) -0.003(4) 0.025(4) 0.014(4)
F7 0.064(8) 0.116(9) 0.096(7) 0.000(7) -0.004(7) 0.043(8)
F8 0.044(8) 0.112(10) 0.093(7) -0.009(7) 0.003(6) 0.050(8)
F9 0.056(8) 0.119(9) 0.097(8) -0.009(8) -0.004(7) 0.036(7)
F10 0.059(5) 0.046(7) 0.073(6) -0.024(5) 0.008(4) 0.014(5)
F11 0.076(7) 0.047(5) 0.084(6) -0.019(5) 0.016(6) 0.015(5)
F12 0.055(6) 0.058(7) 0.066(4) -0.030(5) 0.003(4) -0.011(5)
F13 0.041(5) 0.158(11) 0.075(9) -0.006(8) -0.004(6) 0.034(6)
F14 0.066(6) 0.166(10) 0.058(8) 0.023(7) -0.008(6) 0.032(7)
F15 0.059(7) 0.163(10) 0.060(7) -0.004(7) 0.003(6) 0.021(7)
F16 0.070(8) 0.081(7) 0.076(6) 0.002(6) 0.042(7) 0.024(7)
F17 0.055(7) 0.081(7) 0.058(8) 0.014(6) 0.033(6) 0.020(6)
F18 0.052(5) 0.078(6) 0.055(6) 0.017(5) 0.031(4) 0.024(4)
F19 0.069(5) 0.047(7) 0.058(7) -0.023(6) -0.022(5) 0.008(5)
F20 0.073(6) 0.048(8) 0.052(5) -0.029(6) 0.007(5) 0.024(6)
F21 0.087(8) 0.048(5) 0.061(6) -0.016(5) 0.001(6) 0.024(5)
F22 0.168(8) 0.066(6) 0.053(5) 0.004(5) 0.006(5) 0.028(6)
F23 0.166(11) 0.053(6) 0.065(6) 0.000(6) 0.000(8) 0.031(7)
F24 0.163(9) 0.059(8) 0.060(8) 0.002(7) -0.004(7) 0.042(7)
C2 0.064(6) 0.077(6) 0.076(6) -0.006(6) 0.011(6) -0.045(5)
C1 0.066(6) 0.078(7) 0.073(6) -0.003(6) 0.016(6) -0.044(6)
C3 0.062(6) 0.079(6) 0.075(6) -0.009(6) 0.005(6) -0.045(6)
C4 0.073(7) 0.083(7) 0.087(7) -0.004(7) 0.014(7) -0.035(6)

loop_
_atom_type_symbol
_atom_type_description
_atom_type_scat_dispersion_real
_atom_type_scat_dispersion_imag
_atom_type_scat_source
C C 0.0181 0.0091 'International Tables Vol C Tables 4.2.6.8 and 6.1.1.4'
H H 0.0000 0.0000 'International Tables Vol C Tables 4.2.6.8 and 6.1.1.4'
B B 0.0090 0.0039 'International Tables Vol C Tables 4.2.6.8 and 6.1.1.4'
F F 0.0727 0.0534 'International Tables Vol C Tables 4.2.6.8 and 6.1.1.4'
P P 0.2955 0.4335 'International Tables Vol C Tables 4.2.6.8 and 6.1.1.4'
Rh Rh 0.0927 3.6045 'International Tables Vol C Tables 4.2.6.8 and 6.1.1.4'

loop_
_geom_angle_atom_site_label_1
_geom_angle_atom_site_label_2
_geom_angle_atom_site_label_3
_geom_angle
P2 Rh1 C1A 96.8(11)
P2 Rh1 C3A 159.8(12)
P2 Rh1 C1 166.3(9)
P2 Rh1 C3 110.2(8)
P1 Rh1 P2 85.09(11)
P1 Rh1 C1A 161.6(15)
P1 Rh1 C3A 113.4(11)
P1 Rh1 C1 97.7(6)
P1 Rh1 C3 164.7(8)
C2A Rh1 P2 125.5(11)
C2A Rh1 P1 149.1(11)
C2A Rh1 C1A 35.5(11)
C2A Rh1 C3A 37.5(11)
C1A Rh1 C3A 63.0(15)
C2 Rh1 P2 146.1(7)
C2 Rh1 P1 127.9(8)
C2 Rh1 C1 36.2(9)
C2 Rh1 C3 37.4(9)
C1 Rh1 C3 67.2(10)
C6 P2 Rh1 107.5(5)
C6 P2 C25 109.6(6)
C6 P2 C19 107.5(6)
C25 P2 Rh1 113.0(4)
C25 P2 C19 103.4(5)
C19 P2 Rh1 115.6(5)
C5 P1 Rh1 110.6(4)
C13 P1 Rh1 116.3(4)
C13 P1 C5 104.8(6)
C13 P1 C7 104.8(5)
C7 P1 Rh1 112.9(4)
C7 P1 C5 106.7(6)
P1 C5 H5A 110.1
P1 C5 H5B 110.1
H5A C5 H5B 108.4
C6 C5 P1 108.0(11)
C6 C5 H5A 110.1
C6 C5 H5B 110.1
P2 C6 H6A 108.0
P2 C6 H6B 108.0
C5 C6 P2 117.2(12)
C5 C6 H6A 108.0
C5 C6 H6B 108.0
H6A C6 H6B 107.2
P2 C25 H25 106.7
C30 C25 P2 112.0(7)
C30 C25 H25 106.7
C26 C25 P2 114.2(8)
C26 C25 H25 106.7
C26 C25 C30 110.0(10)
C25 C30 H30A 109.3
C25 C30 H30B 109.3
C25 C30 C29 111.4(9)
H30A C30 H30B 108.0
C29 C30 H30A 109.3
C29 C30 H30B 109.3
C30 C29 H29A 109.8
C30 C29 H29B 109.8
H29A C29 H29B 108.2
C28 C29 C30 109.4(11)
C28 C29 H29A 109.8
C28 C29 H29B 109.8
C29 C28 H28A 109.1
C29 C28 H28B 109.1
H28A C28 H28B 107.9
C27 C28 C29 112.4(11)
C27 C28 H28A 109.1
C27 C28 H28B 109.1
C28 C27 H27A 109.2
C28 C27 H27B 109.2
C28 C27 C26 112.1(9)
H27A C27 H27B 107.9
C26 C27 H27A 109.2
C26 C27 H27B 109.2
C25 C26 C27 110.7(11)
C25 C26 H26A 109.5
C25 C26 H26B 109.5
C27 C26 H26A 109.5
C27 C26 H26B 109.5
H26A C26 H26B 108.1
P2 C19 H19 107.8
C20 C19 P2 110.5(11)
C20 C19 H19 107.8
C20 C19 C24 111.0(12)
C24 C19 P2 111.8(8)
C24 C19 H19 107.8
C19 C20 H20A 109.6
C19 C20 H20B 109.6
C19 C20 C21 110.1(16)
H20A C20 H20B 108.2
C21 C20 H20A 109.6
C21 C20 H20B 109.6
C20 C21 H21A 109.7
C20 C21 H21B 109.7
H21A C21 H21B 108.2
C22 C21 C20 109.8(13)
C22 C21 H21A 109.7
C22 C21 H21B 109.7
C21 C22 H22A 109.9
C21 C22 H22B 109.9
H22A C22 H22B 108.3
C23 C22 C21 108.8(14)
C23 C22 H22A 109.9
C23 C22 H22B 109.9
C22 C23 H23A 108.6
C22 C23 H23B 108.6
C22 C23 C24 114.6(15)
H23A C23 H23B 107.6
C24 C23 H23A 108.6
C24 C23 H23B 108.6
C19 C24 C23 110.3(11)
C19 C24 H24A 109.6
C19 C24 H24B 109.6
C23 C24 H24A 109.6
C23 C24 H24B 109.6
H24A C24 H24B 108.1
P1 C13 H13 107.4
C14 C13 P1 112.0(8)
C14 C13 H13 107.4
C14 C13 C18 111.1(12)
C18 C13 P1 111.2(9)
C18 C13 H13 107.4
C13 C14 H14A 109.7
C13 C14 H14B 109.7
C13 C14 C15 110.0(10)
H14A C14 H14B 108.2
C15 C14 H14A 109.7
C15 C14 H14B 109.7
C14 C15 H15A 109.3
C14 C15 H15B 109.3
H15A C15 H15B 107.9
C16 C15 C14 111.7(15)
C16 C15 H15A 109.3
C16 C15 H15B 109.3
C15 C16 H16A 110.1
C15 C16 H16B 110.1
C15 C16 C17 107.8(13)
H16A C16 H16B 108.5
C17 C16 H16A 110.1
C17 C16 H16B 110.1
C16 C17 H17A 109.3
C16 C17 H17B 109.3
C16 C17 C18 111.5(13)
H17A C17 H17B 108.0
C18 C17 H17A 109.3
C18 C17 H17B 109.3
C13 C18 H18A 109.2
C13 C18 H18B 109.2
C17 C18 C13 112.0(14)
C17 C18 H18A 109.2
C17 C18 H18B 109.2
H18A C18 H18B 107.9
P1 C7 H7 106.6
C12 C7 P1 111.8(7)
C12 C7 H7 106.6
C8 C7 P1 114.3(9)
C8 C7 H7 106.6
C8 C7 C12 110.3(10)
C7 C12 H12A 109.8
C7 C12 H12B 109.8
C7 C12 C11 109.2(9)
H12A C12 H12B 108.3
C11 C12 H12A 109.8
C11 C12 H12B 109.8
C12 C11 H11A 109.8
C12 C11 H11B 109.8
H11A C11 H11B 108.2
C10 C11 C12 109.4(12)
C10 C11 H11A 109.8
C10 C11 H11B 109.8
C11 C10 H10A 109.6
C11 C10 H10B 109.6
H10A C10 H10B 108.1
C9 C10 C11 110.4(11)
C9 C10 H10A 109.6
C9 C10 H10B 109.6
C10 C9 H9A 109.0
C10 C9 H9B 109.0
C10 C9 C8 113.1(10)
H9A C9 H9B 107.8
C8 C9 H9A 109.0
C8 C9 H9B 109.0
C7 C8 H8A 109.4
C7 C8 H8B 109.4
C9 C8 C7 111.0(11)
C9 C8 H8A 109.4
C9 C8 H8B 109.4
H8A C8 H8B 108.0
C1A C2A Rh1 74(2)
C1A C2A C3A 115(4)
C1A C2A C4A 133(5)
C3A C2A Rh1 75(2)
C3A C2A C4A 110(4)
C4A C2A Rh1 108(3)
Rh1 C1A H1AA 78.3
Rh1 C1A H1AB 121.9
C2A C1A Rh1 71(2)
C2A C1A H1AA 120.0
C2A C1A H1AB 120.0
H1AA C1A H1AB 120.0
Rh1 C3A H3AA 151.6
Rh1 C3A H3AB 97.4
Rh1 C3A H3AC 50.6
C2A C3A Rh1 68(2)
C2A C3A H3AA 109.5
C2A C3A H3AB 109.5
C2A C3A H3AC 109.5
H3AA C3A H3AB 109.5
H3AA C3A H3AC 109.5
H3AB C3A H3AC 109.5
C2A C4A H4AA 109.5
C2A C4A H4AB 109.5
C2A C4A H4AC 109.5
H4AA C4A H4AB 109.5
H4AA C4A H4AC 109.5
H4AB C4A H4AC 109.5
C32 C31 C36 117.4(11)
C32 C31 B1 121.9(10)
C36 C31 B1 120.5(9)
C31 C32 H32 120.0
C31 C32 C33 119.9(10)
C33 C32 H32 120.0
C32 C33 C37 118.3(10)
C34 C33 C32 121.7(11)
C34 C33 C37 120.0(12)
C33 C34 H34 120.7
C33 C34 C35 118.7(12)
C35 C34 H34 120.7
C34 C35 C38 119.5(11)
C36 C35 C34 121.0(11)
C36 C35 C38 119.5(10)
C31 C36 H36 119.3
C35 C36 C31 121.3(10)
C35 C36 H36 119.3
F1 C37 C33 112.7(13)
F1A C37 C33 116.0(12)
F1A C37 F2A 106.5(13)
F1A C37 F3A 106.6(14)
F2A C37 C33 113.6(10)
F2A C37 F3A 101.8(13)
F3A C37 C33 111.0(11)
F2 C37 C33 115.3(15)
F2 C37 F1 107.1(14)
F2 C37 F3 107.3(14)
F3 C37 C33 111.6(12)
F3 C37 F1 101.9(13)
F4A C38 C35 121(2)
F4A C38 F5A 101(2)
F5A C38 C35 106.9(19)
F6A C38 C35 112.8(15)
F6A C38 F4A 107.7(19)
F6A C38 F5A 106.4(18)
F4 C38 C35 109.4(11)
F4 C38 F6 104.0(11)
F5 C38 C35 115.5(11)
F5 C38 F4 106.3(12)
F5 C38 F6 110.4(11)
F6 C38 C35 110.6(10)
C40 C39 C44 116.3(10)
C40 C39 B1 122.5(9)
C44 C39 B1 120.7(9)
C39 C40 H40 119.3
C41 C40 C39 121.3(10)
C41 C40 H40 119.3
C40 C41 C42 122.5(10)
C40 C41 C45 119.0(10)
C42 C41 C45 118.4(11)
C41 C42 H42 121.7
C43 C42 C41 116.5(10)
C43 C42 H42 121.7
C42 C43 C44 122.5(10)
C42 C43 C46 117.7(10)
C44 C43 C46 119.8(10)
C39 C44 H44 119.6
C43 C44 C39 120.8(10)
C43 C44 H44 119.6
F7A C45 C41 113.2(11)
F7A C45 F8A 102.8(13)
F8A C45 C41 111.1(12)
F9A C45 C41 111.8(12)
F9A C45 F7A 110.9(13)
F9A C45 F8A 106.5(13)
F7 C45 C41 115.6(17)
F7 C45 F9 101.4(19)
F8 C45 C41 115.2(15)
F8 C45 F7 107(2)
F8 C45 F9 105(3)
F9 C45 C41 111.1(18)
F10A C46 C43 104.6(18)
F10A C46 F11A 112(2)
F10A C46 F12A 106.3(17)
F11A C46 C43 119.3(15)
F11A C46 F12A 104.5(18)
F12A C46 C43 109.1(17)
F10 C46 C43 109.9(11)
F11 C46 C43 113.7(11)
F11 C46 F10 110.2(12)
F11 C46 F12 106.4(11)
F12 C46 C43 112.3(12)
F12 C46 F10 103.8(11)
C48 C47 C52 114.7(11)
C48 C47 B1 123.3(10)
C52 C47 B1 121.5(10)
C47 C48 H48 118.1
C49 C48 C47 123.8(11)
C49 C48 H48 118.1
C48 C49 C50 120.2(12)
C48 C49 C53 120.0(11)
C50 C49 C53 119.6(12)
C49 C50 H50 121.1
C51 C50 C49 117.9(13)
C51 C50 H50 121.1
C50 C51 C52 121.2(11)
C50 C51 C54 120.6(11)
C52 C51 C54 118.1(10)
C47 C52 C51 122.1(10)
C47 C52 H52 119.0
C51 C52 H52 119.0
F13A C53 C49 104.7(17)
F14A C53 C49 117.4(16)
F14A C53 F13A 101.2(17)
F14A C53 F15A 107.9(18)
F15A C53 C49 120(2)
F15A C53 F13A 102(2)
F13 C53 C49 109.9(15)
F13 C53 F15 106.2(15)
F14 C53 C49 116.3(14)
F14 C53 F13 110.3(18)
F14 C53 F15 106.4(13)
F15 C53 C49 107.1(13)
F16A C54 C51 119.3(13)
F16A C54 F17A 105.4(14)
F16A C54 F18A 113.7(17)
F17A C54 C51 110.9(12)
F18A C54 C51 107.1(11)
F18A C54 F17A 98.4(16)
F16 C54 C51 113.0(14)
F16 C54 F18 106.6(15)
F17 C54 C51 122.3(14)
F17 C54 F16 110.7(18)
F17 C54 F18 95(2)
F18 C54 C51 106.4(12)
C56 C55 B1 121.2(10)
C60 C55 C56 116.1(11)
C60 C55 B1 122.3(10)
C55 C56 H56 118.7
C57 C56 C55 122.7(11)
C57 C56 H56 118.7
C56 C57 C61 119.2(11)
C58 C57 C56 120.3(11)
C58 C57 C61 120.5(11)
C57 C58 H58 120.9
C59 C58 C57 118.2(12)
C59 C58 H58 120.9
C58 C59 C60 121.3(12)
C58 C59 C62 120.9(12)
C60 C59 C62 117.7(11)
C55 C60 C59 121.5(11)
C55 C60 H60 119.3
C59 C60 H60 119.3
F19A C61 C57 107.2(15)
F19A C61 F20A 103.1(16)
F20A C61 C57 104.1(18)
F21A C61 C57 118.0(18)
F21A C61 F19A 112.8(16)
F21A C61 F20A 110(2)
F19 C61 C57 116.3(13)
F19 C61 F20 102.6(15)
F20 C61 C57 108.7(12)
F21 C61 C57 116.0(12)
F21 C61 F19 107.9(12)
F21 C61 F20 103.8(12)
F22A C62 C59 109.5(15)
F23A C62 C59 120.0(15)
F23A C62 F22A 104.8(19)
F23A C62 F24A 102.6(16)
F24A C62 C59 118.5(15)
F24A C62 F22A 98.7(14)
F22 C62 C59 120.1(17)
F22 C62 F24 96.9(16)
F23 C62 C59 111.0(18)
F23 C62 F22 105(2)
F23 C62 F24 111(2)
F24 C62 C59 112.5(16)
C31 B1 C39 103.2(9)
C47 B1 C31 112.8(9)
C47 B1 C39 111.8(8)
C55 B1 C31 113.8(9)
C55 B1 C39 112.6(9)
C55 B1 C47 103.0(9)
C1 C2 Rh1 77.9(16)
C1 C2 C3 129(3)
C1 C2 C4 112(3)
C3 C2 Rh1 78.5(16)
C3 C2 C4 118(2)
C4 C2 Rh1 111(2)
Rh1 C1 H1A 81.8
Rh1 C1 H1B 123.5
C2 C1 Rh1 65.9(15)
C2 C1 H1A 120.0
C2 C1 H1B 120.0
H1A C1 H1B 120.0
Rh1 C3 H3A 50.0
Rh1 C3 H3B 144.1
Rh1 C3 H3C 105.6
C2 C3 Rh1 64.1(13)
C2 C3 H3A 109.5
C2 C3 H3B 109.5
C2 C3 H3C 109.5
H3A C3 H3B 109.5
H3A C3 H3C 109.5
H3B C3 H3C 109.5
C2 C4 H4A 109.5
C2 C4 H4B 109.5
C2 C4 H4C 109.5
H4A C4 H4B 109.5
H4A C4 H4C 109.5
H4B C4 H4C 109.5

loop_
_geom_bond_atom_site_label_1
_geom_bond_atom_site_label_2
_geom_bond_distance
Rh1 P2 2.234(3)
Rh1 P1 2.222(3)
Rh1 C2A 2.22(4)
Rh1 C1A 2.25(4)
Rh1 C3A 2.31(5)
Rh1 C2 2.12(3)
Rh1 C1 2.27(3)
Rh1 C3 2.31(2)
P2 C6 1.833(10)
P2 C25 1.845(10)
P2 C19 1.852(12)
P1 C5 1.875(16)
P1 C13 1.837(11)
P1 C7 1.843(11)
C5 H5A 0.9900
C5 H5B 0.9900
C5 C6 1.38(2)
C6 H6A 0.9900
C6 H6B 0.9900
C25 H25 1.0000
C25 C30 1.532(15)
C25 C26 1.515(19)
C30 H30A 0.9900
C30 H30B 0.9900
C30 C29 1.561(15)
C29 H29A 0.9900
C29 H29B 0.9900
C29 C28 1.55(2)
C28 H28A 0.9900
C28 H28B 0.9900
C28 C27 1.500(16)
C27 H27A 0.9900
C27 H27B 0.9900
C27 C26 1.557(14)
C26 H26A 0.9900
C26 H26B 0.9900
C19 H19 1.0000
C19 C20 1.52(2)
C19 C24 1.530(17)
C20 H20A 0.9900
C20 H20B 0.9900
C20 C21 1.562(19)
C21 H21A 0.9900
C21 H21B 0.9900
C21 C22 1.51(2)
C22 H22A 0.9900
C22 H22B 0.9900
C22 C23 1.48(3)
C23 H23A 0.9900
C23 H23B 0.9900
C23 C24 1.532(18)
C24 H24A 0.9900
C24 H24B 0.9900
C13 H13 1.0000
C13 C14 1.521(15)
C13 C18 1.53(2)
C14 H14A 0.9900
C14 H14B 0.9900
C14 C15 1.569(17)
C15 H15A 0.9900
C15 H15B 0.9900
C15 C16 1.50(3)
C16 H16A 0.9900
C16 H16B 0.9900
C16 C17 1.51(2)
C17 H17A 0.9900
C17 H17B 0.9900
C17 C18 1.53(2)
C18 H18A 0.9900
C18 H18B 0.9900
C7 H7 1.0000
C7 C12 1.534(15)
C7 C8 1.529(18)
C12 H12A 0.9900
C12 H12B 0.9900
C12 C11 1.559(16)
C11 H11A 0.9900
C11 H11B 0.9900
C11 C10 1.53(2)
C10 H10A 0.9900
C10 H10B 0.9900
C10 C9 1.514(17)
C9 H9A 0.9900
C9 H9B 0.9900
C9 C8 1.521(16)
C8 H8A 0.9900
C8 H8B 0.9900
C2A C1A 1.37(4)
C2A C3A 1.46(4)
C2A C4A 1.54(5)
C1A H1AA 0.9500
C1A H1AB 0.9500
C3A H3AA 0.9800
C3A H3AB 0.9800
C3A H3AC 0.9800
C4A H4AA 0.9800
C4A H4AB 0.9800
C4A H4AC 0.9800
C31 C32 1.376(15)
C31 C36 1.406(16)
C31 B1 1.646(18)
C32 H32 0.9500
C32 C33 1.422(19)
C33 C34 1.346(18)
C33 C37 1.492(16)
C34 H34 0.9500
C34 C35 1.380(16)
C35 C36 1.374(17)
C35 C38 1.506(18)
C36 H36 0.9500
C37 F1 1.326(17)
C37 F1A 1.314(16)
C37 F2A 1.319(14)
C37 F3A 1.333(15)
C37 F2 1.292(17)
C37 F3 1.313(16)
C38 F4A 1.349(18)
C38 F5A 1.357(18)
C38 F6A 1.338(17)
C38 F4 1.349(14)
C38 F5 1.333(14)
C38 F6 1.356(14)
C39 C40 1.391(16)
C39 C44 1.422(15)
C39 B1 1.659(15)
C40 H40 0.9500
C40 C41 1.385(18)
C41 C42 1.389(18)
C41 C45 1.510(17)
C42 H42 0.9500
C42 C43 1.380(18)
C43 C44 1.385(17)
C43 C46 1.528(16)
C44 H44 0.9500
C45 F7A 1.309(14)
C45 F8A 1.345(15)
C45 F9A 1.298(15)
C45 F7 1.316(18)
C45 F8 1.316(18)
C45 F9 1.347(19)
C46 F10A 1.324(17)
C46 F11A 1.325(17)
C46 F12A 1.360(17)
C46 F10 1.349(14)
C46 F11 1.324(14)
C46 F12 1.334(14)
C47 C48 1.383(16)
C47 C52 1.399(17)
C47 B1 1.644(17)
C48 H48 0.9500
C48 C49 1.380(18)
C49 C50 1.389(19)
C49 C53 1.48(2)
C50 H50 0.9500
C50 C51 1.362(19)
C51 C52 1.400(17)
C51 C54 1.510(17)
C52 H52 0.9500
C53 F13A 1.379(18)
C53 F14A 1.338(17)
C53 F15A 1.339(18)
C53 F13 1.339(16)
C53 F14 1.322(16)
C53 F15 1.370(16)
C54 F16A 1.341(16)
C54 F17A 1.382(16)
C54 F18A 1.370(16)
C54 F16 1.339(16)
C54 F17 1.339(17)
C54 F18 1.377(16)
C55 C56 1.404(16)
C55 C60 1.387(18)
C55 B1 1.617(16)
C56 H56 0.9500
C56 C57 1.398(17)
C57 C58 1.395(19)
C57 C61 1.469(18)
C58 H58 0.9500
C58 C59 1.372(19)
C59 C60 1.42(2)
C59 C62 1.47(2)
C60 H60 0.9500
C61 F19A 1.355(16)
C61 F20A 1.362(17)
C61 F21A 1.323(17)
C61 F19 1.359(15)
C61 F20 1.391(16)
C61 F21 1.338(14)
C62 F22A 1.367(17)
C62 F23A 1.342(17)
C62 F24A 1.343(17)
C62 F22 1.351(17)
C62 F23 1.344(18)
C62 F24 1.354(18)
C2 C1 1.37(4)
C2 C3 1.43(3)
C2 C4 1.54(5)
C1 H1A 0.9500
C1 H1B 0.9500
C3 H3A 0.9800
C3 H3B 0.9800
C3 H3C 0.9800
C4 H4A 0.9800
C4 H4B 0.9800
C4 H4C 0.9800

loop_
_geom_torsion_atom_site_label_1
_geom_torsion_atom_site_label_2
_geom_torsion_atom_site_label_3
_geom_torsion_atom_site_label_4
_geom_torsion
Rh1 P2 C6 C5 -30.8(10)
Rh1 P2 C25 C30 -49.0(10)
Rh1 P2 C25 C26 -174.9(7)
Rh1 P2 C19 C20 -60.7(11)
Rh1 P2 C19 C24 63.4(13)
Rh1 P1 C5 C6 -29.9(8)
Rh1 P1 C13 C14 57.5(12)
Rh1 P1 C13 C18 -67.5(10)
Rh1 P1 C7 C12 -51.6(11)
Rh1 P1 C7 C8 -177.8(8)
P2 C25 C30 C29 172.8(10)
P2 C25 C26 C27 -175.6(8)
P2 C19 C20 C21 -179.7(12)
P2 C19 C24 C23 -175.6(13)
P1 C5 C6 P2 38.2(10)
P1 C13 C14 C15 -177.1(12)
P1 C13 C18 C17 178.1(11)
P1 C7 C12 C11 172.3(11)
P1 C7 C8 C9 -177.4(9)
C5 P1 C13 C14 -64.9(12)
C5 P1 C13 C18 170.1(10)
C5 P1 C7 C12 70.1(11)
C5 P1 C7 C8 -56.1(10)
C6 P2 C25 C30 70.9(11)
C6 P2 C25 C26 -55.0(10)
C6 P2 C19 C20 179.2(12)
C6 P2 C19 C24 -56.6(14)
C25 P2 C6 C5 -154.0(9)
C25 P2 C19 C20 63.3(12)
C25 P2 C19 C24 -172.6(12)
C25 C30 C29 C28 56.0(15)
C30 C25 C26 C27 57.5(13)
C30 C29 C28 C27 -53.6(15)
C29 C28 C27 C26 54.0(16)
C28 C27 C26 C25 -55.8(16)
C26 C25 C30 C29 -59.0(15)
C19 P2 C6 C5 94.3(10)
C19 P2 C25 C30 -174.7(10)
C19 P2 C25 C26 59.4(10)
C19 C20 C21 C22 -60(2)
C20 C19 C24 C23 -52(2)
C20 C21 C22 C23 60(2)
C21 C22 C23 C24 -58(2)
C22 C23 C24 C19 54(2)
C24 C19 C20 C21 56(2)
C13 P1 C5 C6 96.2(8)
C13 P1 C7 C12 -179.1(11)
C13 P1 C7 C8 54.7(11)
C13 C14 C15 C16 58.0(18)
C14 C13 C18 C17 52.6(18)
C14 C15 C16 C17 -60.8(17)
C15 C16 C17 C18 60(2)
C16 C17 C18 C13 -57(2)
C18 C13 C14 C15 -52.1(18)
C7 P1 C5 C6 -153.0(8)
C7 P1 C13 C14 -177.1(11)
C7 P1 C13 C18 58.0(11)
C7 C12 C11 C10 60.6(16)
C12 C7 C8 C9 55.6(14)
C12 C11 C10 C9 -58.0(16)
C11 C10 C9 C8 55.3(18)
C10 C9 C8 C7 -53.9(17)
C8 C7 C12 C11 -59.3(16)
C1A C2A C3A Rh1 63(3)
C3A C2A C1A Rh1 -63(3)
C4A C2A C1A Rh1 99(5)
C4A C2A C3A Rh1 -104(4)
C31 C32 C33 C34 1.1(17)
C31 C32 C33 C37 -179.1(9)
C32 C31 C36 C35 -2.1(15)
C32 C31 B1 C39 -89.6(11)
C32 C31 B1 C47 31.2(13)
C32 C31 B1 C55 148.1(10)
C32 C33 C34 C35 -2.3(17)
C32 C33 C37 F1 -60.0(16)
C32 C33 C37 F1A -18.3(17)
C32 C33 C37 F2A -142.3(14)
C32 C33 C37 F3A 103.6(15)
C32 C33 C37 F2 176.6(15)
C32 C33 C37 F3 53.9(18)
C33 C34 C35 C36 1.2(17)
C33 C34 C35 C38 -176.9(10)
C34 C33 C37 F1 119.8(16)
C34 C33 C37 F1A 161.5(14)
C34 C33 C37 F2A 37.5(18)
C34 C33 C37 F3A -76.6(16)
C34 C33 C37 F2 -3.6(19)
C34 C33 C37 F3 -126.3(16)
C34 C35 C36 C31 1.0(16)
C34 C35 C38 F4A -31(3)
C34 C35 C38 F5A -145(2)
C34 C35 C38 F6A 98(2)
C34 C35 C38 F4 -47.4(15)
C34 C35 C38 F5 -167.3(12)
C34 C35 C38 F6 66.5(15)
C36 C31 C32 C33 1.1(15)
C36 C31 B1 C39 85.0(10)
C36 C31 B1 C47 -154.1(9)
C36 C31 B1 C55 -37.3(13)
C36 C35 C38 F4A 151(2)
C36 C35 C38 F5A 37(2)
C36 C35 C38 F6A -80(2)
C36 C35 C38 F4 134.4(12)
C36 C35 C38 F5 14.5(16)
C36 C35 C38 F6 -111.7(14)
C37 C33 C34 C35 177.9(10)
C38 C35 C36 C31 179.1(9)
C39 C40 C41 C42 -3(2)
C39 C40 C41 C45 -179.8(12)
C40 C39 C44 C43 -3.1(17)
C40 C39 B1 C31 -88.9(13)
C40 C39 B1 C47 149.6(11)
C40 C39 B1 C55 34.2(16)
C40 C41 C42 C43 1(2)
C40 C41 C45 F7A -159.8(14)
C40 C41 C45 F8A -44.8(17)
C40 C41 C45 F9A 74.0(18)
C40 C41 C45 F7 -100(2)
C40 C41 C45 F8 26(3)
C40 C41 C45 F9 145(2)
C41 C42 C43 C44 -1(2)
C41 C42 C43 C46 -177.2(11)
C42 C41 C45 F7A 23(2)
C42 C41 C45 F8A 138.4(14)
C42 C41 C45 F9A -102.8(16)
C42 C41 C45 F7 83(2)
C42 C41 C45 F8 -151(3)
C42 C41 C45 F9 -32(2)
C42 C43 C44 C39 2(2)
C42 C43 C46 F10A -57(2)
C42 C43 C46 F11A 176(3)
C42 C43 C46 F12A 56(2)
C42 C43 C46 F10 -153.8(15)
C42 C43 C46 F11 82.1(18)
C42 C43 C46 F12 -38.8(18)
C44 C39 C40 C41 3.8(18)
C44 C39 B1 C31 82.8(12)
C44 C39 B1 C47 -38.6(14)
C44 C39 B1 C55 -154.0(10)
C44 C43 C46 F10A 126(2)
C44 C43 C46 F11A -1(3)
C44 C43 C46 F12A -121(2)
C44 C43 C46 F10 29.4(18)
C44 C43 C46 F11 -94.7(18)
C44 C43 C46 F12 144.5(14)
C45 C41 C42 C43 178.0(13)
C46 C43 C44 C39 178.1(10)
C47 C48 C49 C50 1.7(19)
C47 C48 C49 C53 176.6(12)
C48 C47 C52 C51 0.9(16)
C48 C47 B1 C31 35.1(14)
C48 C47 B1 C39 150.9(10)
C48 C47 B1 C55 -88.0(12)
C48 C49 C50 C51 -3.3(19)
C48 C49 C53 F13A -66(2)
C48 C49 C53 F14A 45(3)
C48 C49 C53 F15A 180(2)
C48 C49 C53 F13 -167.5(18)
C48 C49 C53 F14 -41(2)
C48 C49 C53 F15 77.5(18)
C49 C50 C51 C52 3.8(19)
C49 C50 C51 C54 -178.6(12)
C50 C49 C53 F13A 109(2)
C50 C49 C53 F14A -140(2)
C50 C49 C53 F15A -5(3)
C50 C49 C53 F13 8(2)
C50 C49 C53 F14 133.8(18)
C50 C49 C53 F15 -107.5(17)
C50 C51 C52 C47 -2.7(19)
C50 C51 C54 F16A 6(2)
C50 C51 C54 F17A -116.3(15)
C50 C51 C54 F18A 137.4(17)
C50 C51 C54 F16 -85(2)
C50 C51 C54 F17 138(2)
C50 C51 C54 F18 31.3(18)
C52 C47 C48 C49 -0.4(16)
C52 C47 B1 C31 -153.3(10)
C52 C47 B1 C39 -37.5(14)
C52 C47 B1 C55 83.6(12)
C52 C51 C54 F16A -175.8(16)
C52 C51 C54 F17A 61.4(16)
C52 C51 C54 F18A -44.9(19)
C52 C51 C54 F16 92(2)
C52 C51 C54 F17 -44(2)
C52 C51 C54 F18 -151.0(15)
C53 C49 C50 C51 -178.3(13)
C54 C51 C52 C47 179.6(11)
C55 C56 C57 C58 1.3(19)
C55 C56 C57 C61 -178.1(11)
C56 C55 C60 C59 0.2(18)
C56 C55 B1 C31 -35.5(15)
C56 C55 B1 C39 -152.5(10)
C56 C55 B1 C47 86.9(12)
C56 C57 C58 C59 0(2)
C56 C57 C61 F19A -160.5(19)
C56 C57 C61 F20A -52(2)
C56 C57 C61 F21A 71(2)
C56 C57 C61 F19 -60(2)
C56 C57 C61 F20 54.8(17)
C56 C57 C61 F21 171.2(17)
C57 C58 C59 C60 -1(2)
C57 C58 C59 C62 -177.6(13)
C58 C57 C61 F19A 20(2)
C58 C57 C61 F20A 129(2)
C58 C57 C61 F21A -108(2)
C58 C57 C61 F19 120.3(17)
C58 C57 C61 F20 -124.6(15)
C58 C57 C61 F21 -8(2)
C58 C59 C60 C55 1(2)
C58 C59 C62 F22A -113.4(19)
C58 C59 C62 F23A 8(3)
C58 C59 C62 F24A 135(2)
C58 C59 C62 F22 -139(2)
C58 C59 C62 F23 -17(3)
C58 C59 C62 F24 108(2)
C60 C55 C56 C57 -1.3(17)
C60 C55 B1 C31 151.9(11)
C60 C55 B1 C39 34.9(15)
C60 C55 B1 C47 -85.7(13)
C60 C59 C62 F22A 70(2)
C60 C59 C62 F23A -169(2)
C60 C59 C62 F24A -42(2)
C60 C59 C62 F22 44(3)
C60 C59 C62 F23 166(2)
C60 C59 C62 F24 -69(2)
C61 C57 C58 C59 179.1(12)
C62 C59 C60 C55 177.7(12)
B1 C31 C32 C33 175.9(9)
B1 C31 C36 C35 -177.0(10)
B1 C39 C40 C41 175.9(11)
B1 C39 C44 C43 -175.3(11)
B1 C47 C48 C49 171.7(11)
B1 C47 C52 C51 -171.4(11)
B1 C55 C56 C57 -174.3(11)
B1 C55 C60 C59 173.2(12)
C1 C2 C3 Rh1 64(3)
C3 C2 C1 Rh1 -64(3)
C4 C2 C1 Rh1 108(2)
C4 C2 C3 Rh1 -108(2)

loop_
_twin_individual_id
_twin_individual_mass_fraction_refined
1 0.561(5)
2 0.439(5)
